data_4500904
loop_
_publ_author_name
'Dey, Rajdip'
'Haldar, Ritesh'
'Maji, Tapas Kumar'
'Ghoshal, Debajyoti'

_publ_section_title
;
 Three-Dimensional Robust Porous Coordination Polymer with Schiff Base
 Site on the Pore Wall: Synthesis, Single-Crystal-to-Single-Crystal
 Reversibility, and Selective CO2Adsorption
;
_journal_issue 9
_journal_name_full 'Crystal Growth &amp; Design'
_journal_page_first 3905
_journal_paper_doi 10.1021/cg2004672
_journal_volume 11
_journal_year 2011
_chemical_formula_sum 'C11 H13 Cu N2 O6'
_chemical_formula_weight 332.77
_chemical_name_systematic
;
 ?
;
_space_group_IT_number 15
_symmetry_cell_setting monoclinic
_symmetry_space_group_name_Hall '-C 2yc'
_symmetry_space_group_name_H-M 'C 1 2/c 1'
_atom_sites_solution_hydrogens geom
_atom_sites_solution_primary direct
_atom_sites_solution_secondary difmap
_audit_creation_method SHELXL-97
_cell_angle_alpha 90.00
_cell_angle_beta 95.435(3)
_cell_angle_gamma 90.00
_cell_formula_units_Z 8
_cell_length_a 27.6739(15)
_cell_length_b 13.1598(6)
_cell_length_c 8.6462(4)
_cell_measurement_temperature 293(2)
_cell_volume 3134.6(3)
_computing_cell_refinement 'SMART APEX II'
_computing_data_collection 'SMART APEX II (Bruker,2010)'
_computing_data_reduction 'SAINT (Bruker,2000)'
_computing_molecular_graphics 'Ortep-3v2 for windows (Farrugia, 1997)'
_computing_publication_material 'PLATON (Spek, 2008)'
_computing_structure_refinement 'SHELXL-97 (Sheldrick, 2008)'
_computing_structure_solution 'SHELXS-97 (Sheldrick, 2008)'
_diffrn_ambient_temperature 293(2)
_diffrn_measured_fraction_theta_full 0.968
_diffrn_measured_fraction_theta_max 0.968
_diffrn_measurement_device_type 'CCD area detector'
_diffrn_measurement_method 'phi and omega scans'
_diffrn_radiation_monochromator graphite
_diffrn_radiation_source 'fine-focus sealed tube'
_diffrn_radiation_type MoK\a
_diffrn_radiation_wavelength 0.71073
_diffrn_reflns_av_R_equivalents 0.0960
_diffrn_reflns_av_sigmaI/netI 0.0988
_diffrn_reflns_limit_h_max 32
_diffrn_reflns_limit_h_min -32
_diffrn_reflns_limit_k_max 15
_diffrn_reflns_limit_k_min -15
_diffrn_reflns_limit_l_max 10
_diffrn_reflns_limit_l_min -9
_diffrn_reflns_number 14908
_diffrn_reflns_theta_full 24.46
_diffrn_reflns_theta_max 24.46
_diffrn_reflns_theta_min 1.48
_exptl_absorpt_coefficient_mu 1.416
_exptl_absorpt_correction_T_max 0.9915
_exptl_absorpt_correction_T_min 0.8210
_exptl_absorpt_correction_type multi-scan
_exptl_absorpt_process_details
;
'XPREP' - A PROGRAM DATA PREPARATION & RECIPROCAL 
SPACE EXPLORATION,
Bruker Analytical X-ray Systems, 1997
;
_exptl_crystal_colour green
_exptl_crystal_density_diffrn 1.410
_exptl_crystal_density_method 'not measured'
_exptl_crystal_description Parallelopiped
_exptl_crystal_F_000 1360
_exptl_crystal_size_max 0.20
_exptl_crystal_size_mid 0.10
_exptl_crystal_size_min 0.10
_refine_diff_density_max 1.194
_refine_diff_density_min -0.531
_refine_diff_density_rms 0.248
_refine_ls_extinction_method none
_refine_ls_goodness_of_fit_ref 1.036
_refine_ls_hydrogen_treatment noref
_refine_ls_matrix_type full
_refine_ls_number_parameters 190
_refine_ls_number_reflns 2520
_refine_ls_number_restraints 0
_refine_ls_restrained_S_all 1.036
_refine_ls_R_factor_all 0.0942
_refine_ls_R_factor_gt 0.0503
_refine_ls_shift/su_max 0.001
_refine_ls_shift/su_mean 0.000
_refine_ls_structure_factor_coef Fsqd
_refine_ls_weighting_details 'calc w=1/[\s^2^(Fo^2^)+(0.1029P)^2^+0.0000P] where P=(Fo^2^+2Fc^2^)/3'
_refine_ls_weighting_scheme calc
_refine_ls_wR_factor_gt 0.1471
_refine_ls_wR_factor_ref 0.1877
_reflns_number_gt 1592
_reflns_number_total 2520
_reflns_threshold_expression >2\s(I)
_cod_data_source_file cg2004672_si_001.cif
_cod_data_source_block complex1
_cod_depositor_comments
;
The following automatic conversions were performed:

'_symmetry_cell_setting' value 'Monoclinic' changed to 'monoclinic'
according to /home/saulius/struct/CIF-dictionaries/cif_core.dic
dictionary named 'cif_core.dic' version 2.4.1 from 2010-06-29.

Automatic conversion script
Id: cif_fix_values 1715 2011-07-08 13:25:40Z adriana 
;
_cod_original_sg_symbol_H-M C2/c
_cod_database_code 4500904

loop_
_symmetry_equiv_pos_as_xyz
'x, y, z'
'-x, y, -z+1/2'
'x+1/2, y+1/2, z'
'-x+1/2, y+1/2, -z+1/2'
'-x, -y, -z'
'x, -y, z-1/2'
'-x+1/2, -y+1/2, -z'
'x+1/2, -y+1/2, z-1/2'

loop_
_atom_site_label
_atom_site_type_symbol
_atom_site_fract_x
_atom_site_fract_y
_atom_site_fract_z
_atom_site_U_iso_or_equiv
_atom_site_adp_type
_atom_site_occupancy
_atom_site_symmetry_multiplicity
_atom_site_calc_flag
_atom_site_refinement_flags
C1 C 0.1157(3) -0.3191(6) 0.1964(9) 0.0386(19) Uani 1 1 d .
H1 H 0.1140 -0.2496 0.1766 0.046 Uiso 1 1 calc R
C2 C 0.0817(3) -0.3606(6) 0.2807(8) 0.041(2) Uani 1 1 d .
H2 H 0.0576 -0.3204 0.3171 0.049 Uiso 1 1 calc R
C3 C 0.0836(3) -0.4628(6) 0.3110(8) 0.0340(18) Uani 1 1 d .
C4 C 0.1203(3) -0.5172(6) 0.2534(9) 0.041(2) Uani 1 1 d .
H4 H 0.1228 -0.5867 0.2715 0.049 Uiso 1 1 calc R
C5 C 0.1528(3) -0.4698(6) 0.1699(8) 0.0380(19) Uani 1 1 d .
H5 H 0.1773 -0.5082 0.1318 0.046 Uiso 1 1 calc R
C6 C 0.0478(3) -0.5175(7) 0.3970(8) 0.044(2) Uani 1 1 d .
H6A H 0.0487 -0.5880 0.4039 0.053 Uiso 1 1 calc R
C7 C 0.2129(3) -0.0803(5) 0.0578(7) 0.0270(16) Uani 1 1 d .
C8 C 0.1921(3) 0.0208(5) 0.1009(8) 0.0361(19) Uani 1 1 d .
H8A H 0.2045 0.0365 0.2069 0.043 Uiso 1 1 calc R
H8B H 0.1572 0.0135 0.0992 0.043 Uiso 1 1 calc R
C9 C 0.2027(3) 0.1119(5) -0.0025(7) 0.0363(19) Uani 1 1 d .
H9A H 0.2374 0.1156 -0.0116 0.044 Uiso 1 1 calc R
H9B H 0.1865 0.1018 -0.1058 0.044 Uiso 1 1 calc R
C10 C 0.1856(3) 0.2118(5) 0.0642(7) 0.0319(18) Uani 1 1 d .
H10A H 0.1924 0.2669 -0.0050 0.038 Uiso 1 1 calc R
H10B H 0.1507 0.2089 0.0683 0.038 Uiso 1 1 calc R
C11 C 0.2097(3) 0.2349(5) 0.2260(8) 0.0286(17) Uani 1 1 d .
N1 N 0.1510(2) -0.3712(4) 0.1409(6) 0.0277(14) Uani 1 1 d .
N2 N 0.0152(2) -0.4673(5) 0.4621(7) 0.0457(18) Uani 1 1 d .
O1 O 0.2552(2) -0.0800(3) 0.0151(6) 0.0374(13) Uani 1 1 d .
O2 O 0.25218(19) 0.2060(4) 0.2553(5) 0.0347(12) Uani 1 1 d .
O1W O 0.0863(5) 0.1651(17) 0.3445(18) 0.291(12) Uani 1 1 d .
H1WA H 0.0638 0.1848 0.4069 0.350 Uiso 1 1 d R
H1WB H 0.1048 0.2118 0.3022 0.350 Uiso 1 1 d R
O3 O 0.18750(19) -0.1571(4) 0.0736(6) 0.0373(13) Uani 1 1 d .
O4 O 0.18417(19) 0.2784(4) 0.3195(5) 0.0380(13) Uani 1 1 d .
Cu1 Cu 0.21051(3) -0.29559(6) 0.03811(9) 0.0241(3) Uani 1 1 d .
O2W O 0.0304(12) 0.241(2) 0.104(3) 0.217(14) Uani 0.50 1 d P
O2WA O 0.0365(17) 0.094(2) 0.564(4) 0.277(19) Uani 0.50 1 d P

loop_
_atom_site_aniso_label
_atom_site_aniso_U_11
_atom_site_aniso_U_22
_atom_site_aniso_U_33
_atom_site_aniso_U_23
_atom_site_aniso_U_13
_atom_site_aniso_U_12
C1 0.036(5) 0.033(4) 0.050(5) 0.006(4) 0.022(4) -0.008(4)
C2 0.032(5) 0.040(5) 0.054(5) -0.002(4) 0.021(4) -0.001(4)
C3 0.029(5) 0.045(5) 0.029(4) 0.011(3) 0.011(3) -0.006(4)
C4 0.034(5) 0.034(5) 0.058(5) 0.016(4) 0.019(4) 0.006(4)
C5 0.036(5) 0.032(5) 0.049(5) 0.007(4) 0.018(4) 0.001(4)
C6 0.036(5) 0.057(6) 0.041(4) 0.016(4) 0.007(4) -0.009(4)
C7 0.039(5) 0.025(4) 0.018(3) 0.000(3) 0.008(3) 0.001(4)
C8 0.046(5) 0.026(4) 0.041(4) -0.001(3) 0.026(4) -0.003(4)
C9 0.059(6) 0.022(4) 0.029(4) -0.002(3) 0.010(4) 0.000(4)
C10 0.042(5) 0.025(4) 0.028(4) 0.000(3) -0.001(3) 0.007(4)
C11 0.041(5) 0.014(4) 0.031(4) 0.003(3) 0.005(4) -0.003(3)
N1 0.025(4) 0.028(3) 0.032(3) 0.001(3) 0.009(3) -0.003(3)
N2 0.031(4) 0.060(5) 0.049(4) 0.018(3) 0.019(3) -0.007(4)
O1 0.044(4) 0.021(3) 0.052(3) -0.005(2) 0.024(3) -0.004(2)
O2 0.033(3) 0.044(3) 0.028(3) -0.004(2) 0.005(2) 0.005(3)
O1W 0.099(10) 0.52(3) 0.260(17) -0.173(19) 0.036(11) -0.098(15)
O3 0.039(3) 0.021(3) 0.055(3) 0.004(2) 0.017(3) -0.001(3)
O4 0.041(3) 0.043(3) 0.030(3) -0.008(2) 0.004(2) 0.016(3)
Cu1 0.0266(5) 0.0196(5) 0.0275(5) 0.0020(3) 0.0103(3) -0.0032(4)
O2W 0.31(4) 0.123(18) 0.23(3) 0.09(2) 0.12(3) 0.05(2)
O2WA 0.48(6) 0.16(2) 0.19(3) -0.01(2) 0.03(3) -0.09(3)

loop_
_atom_type_symbol
_atom_type_description
_atom_type_scat_dispersion_real
_atom_type_scat_dispersion_imag
_atom_type_scat_source
C C 0.0033 0.0016 'International Tables Vol C Tables 4.2.6.8 and 6.1.1.4'
H H 0.0000 0.0000 'International Tables Vol C Tables 4.2.6.8 and 6.1.1.4'
N N 0.0061 0.0033 'International Tables Vol C Tables 4.2.6.8 and 6.1.1.4'
O O 0.0106 0.0060 'International Tables Vol C Tables 4.2.6.8 and 6.1.1.4'
Cu Cu 0.3201 1.2651 'International Tables Vol C Tables 4.2.6.8 and 6.1.1.4'

loop_
_geom_angle_atom_site_label_1
_geom_angle_atom_site_label_2
_geom_angle_atom_site_label_3
_geom_angle
_geom_angle_site_symmetry_1
_geom_angle_site_symmetry_3
N1 C1 C2 124.1(7) . .
C1 C2 C3 118.8(7) . .
C2 C3 C4 117.3(7) . .
C2 C3 C6 123.9(7) . .
C4 C3 C6 118.8(7) . .
C5 C4 C3 120.2(7) . .
N1 C5 C4 122.4(7) . .
N2 C6 C3 120.0(8) . .
O3 C7 O1 125.7(6) . .
O3 C7 C8 117.1(7) . .
O1 C7 C8 117.1(6) . .
C7 C8 C9 116.4(5) . .
C10 C9 C8 111.5(6) . .
C11 C10 C9 113.2(6) . .
O2 C11 O4 125.9(6) . .
O2 C11 C10 116.8(6) . .
O4 C11 C10 117.3(7) . .
C1 N1 C5 117.2(6) . .
C1 N1 Cu1 121.6(5) . .
C5 N1 Cu1 120.5(5) . .
C6 N2 N2 111.3(9) . 5_546
C7 O1 Cu1 123.2(4) . 7_545
C11 O2 Cu1 126.3(4) . 4
C7 O3 Cu1 122.8(5) . .
C11 O4 Cu1 119.2(5) . 6_556
O3 Cu1 O1 168.2(2) . 7_545
O3 Cu1 O4 87.0(2) . 6
O1 Cu1 O4 90.8(2) 7_545 6
O3 Cu1 O2 89.9(2) . 4_545
O1 Cu1 O2 89.9(2) 7_545 4_545
O4 Cu1 O2 168.0(2) 6 4_545
O3 Cu1 N1 95.2(2) . .
O1 Cu1 N1 96.6(2) 7_545 .
O4 Cu1 N1 102.6(2) 6 .
O2 Cu1 N1 89.2(2) 4_545 .
O3 Cu1 Cu1 84.57(15) . 7_545
O1 Cu1 Cu1 83.73(14) 7_545 7_545
O4 Cu1 Cu1 87.03(15) 6 7_545
O2 Cu1 Cu1 81.15(15) 4_545 7_545
N1 Cu1 Cu1 170.39(14) . 7_545

loop_
_geom_bond_atom_site_label_1
_geom_bond_atom_site_label_2
_geom_bond_distance
_geom_bond_site_symmetry_2
C1 N1 1.321(9) .
C1 C2 1.357(10) .
C2 C3 1.370(10) .
C3 C4 1.373(10) .
C3 C6 1.482(10) .
C4 C5 1.358(10) .
C5 N1 1.323(9) .
C6 N2 1.289(10) .
C7 O3 1.246(8) .
C7 O1 1.261(9) .
C7 C8 1.509(9) .
C8 C9 1.541(9) .
C9 C10 1.530(9) .
C10 C11 1.522(9) .
C11 O2 1.240(9) .
C11 O4 1.260(9) .
N1 Cu1 2.184(5) .
N2 N2 1.408(12) 5_546
O1 Cu1 1.969(5) 7_545
O2 Cu1 1.977(5) 4
O3 Cu1 1.964(5) .
O4 Cu1 1.973(5) 6_556
Cu1 O1 1.969(5) 7_545
Cu1 O4 1.973(5) 6
Cu1 O2 1.977(5) 4_545
Cu1 Cu1 2.6312(16) 7_545
